data_7100961
loop_
_publ_author_name
'Philip Gale'
'Simon J. Brooks'
'Louise S. Evans'
'Michael B. Hursthouse'
'Mark E. Light'

_publ_section_title
;
'Twisted' isophthalamide analogues
;
_journal_name_full 'Chemical Communications'
_journal_paper_doi 10.1039/b413654c
_journal_year 2005
_chemical_formula_sum 'C44 H50 Cl4 F N3 O4'
_chemical_formula_weight 845.67
_space_group_IT_number 61
_symmetry_cell_setting orthorhombic
_symmetry_space_group_name_Hall '-P 2ac 2ab'
_symmetry_space_group_name_H-M 'P b c a'
_cell_angle_alpha 90.000
_cell_angle_beta 90.000
_cell_angle_gamma 90.000
_cell_formula_units_Z 16
_cell_length_a 18.133(5)
_cell_length_b 24.621(5)
_cell_length_c 37.774(5)
_cell_measurement_temperature 120(2)
_cell_volume 16864(6)
_diffrn_ambient_temperature 120(2)
_exptl_crystal_density_diffrn 1.332
_cod_depositor_comments
;
The following automatic conversions were performed:
'_symmetry_cell_setting' value 'Orthorhombic' changed to 'orthorhombic'
according to '/home/saulius/struct/CIF-dictionaries/cif_core.dic'
dictionary named 'cif_core.dic' version 2.4.1 from 2010-06-29.

Automatic conversion script
Id: cif_fix_enum 1527 2010-12-29 10:47:43Z saulius 
;
_cod_database_code 7100961

loop_
_symmetry_equiv_pos_as_xyz
'x, y, z'
'-x+1/2, -y, z+1/2'
'x+1/2, -y+1/2, -z'
'-x, y+1/2, -z+1/2'
'-x, -y, -z'
'x-1/2, y, -z-1/2'
'-x-1/2, y-1/2, z'
'x, -y-1/2, z-1/2'

loop_
_atom_site_label
_atom_site_type_symbol
_atom_site_fract_x
_atom_site_fract_y
_atom_site_fract_z
_atom_site_U_iso_or_equiv
_atom_site_adp_type
_atom_site_occupancy
_atom_site_symmetry_multiplicity
_atom_site_calc_flag
_atom_site_refinement_flags
_atom_site_disorder_assembly
_atom_site_disorder_group
F1 F 0.6122(2) 0.26762(15) 0.11320(10) 0.0562(10) Uani 1 1 d . . .
F2 F 0.31921(18) 0.23618(13) 0.11542(9) 0.0406(8) Uani 1 1 d . . .
Cl3 Cl 0.14352(12) 0.17451(8) 0.20761(5) 0.0714(6) Uani 1 1 d . . .
Cl4 Cl 0.17763(10) 0.36529(7) 0.27407(4) 0.0556(5) Uani 1 1 d . . .
O1 O 0.5842(3) 0.36978(17) 0.02610(12) 0.0506(12) Uani 1 1 d . . .
O2 O 0.4604(3) 0.53411(18) 0.09692(15) 0.0685(16) Uani 1 1 d . . .
O3 O 0.4489(2) 0.29823(18) 0.01872(11) 0.0464(11) Uani 1 1 d . . .
O4 O 0.3207(3) 0.41069(16) 0.16821(12) 0.0499(12) Uani 1 1 d . . .
N1 N 0.5272(3) 0.25974(18) 0.05891(14) 0.0371(12) Uani 1 1 d . . .
H1 H 0.5479 0.2671 0.0794 0.045 Uiso 1 1 calc R A 1
N2 N 0.3107(3) 0.32009(19) 0.15759(12) 0.0360(12) Uani 1 1 d . . .
H2 H 0.3252 0.2938 0.1434 0.043 Uiso 1 1 calc R . .
C1 C 0.4928(3) 0.3973(2) 0.06647(15) 0.0317(13) Uani 1 1 d . . .
C2 C 0.5514(3) 0.4079(2) 0.03975(16) 0.0361(14) Uani 1 1 d . . .
C3 C 0.5701(3) 0.4647(2) 0.03173(16) 0.0364(14) Uani 1 1 d . . .
C4 C 0.6198(4) 0.4756(3) 0.00468(18) 0.0458(16) Uani 1 1 d . . .
H4 H 0.6424 0.4465 -0.0078 0.055 Uiso 1 1 calc R . .
C5 C 0.6363(4) 0.5284(3) -0.00413(19) 0.0528(18) Uani 1 1 d . . .
H5 H 0.6699 0.5354 -0.0229 0.063 Uiso 1 1 calc R . .
C6 C 0.6048(4) 0.5713(3) 0.01387(18) 0.0495(17) Uani 1 1 d . . .
H6 H 0.6161 0.6077 0.0074 0.059 Uiso 1 1 calc R . .
C7 C 0.5567(4) 0.5609(3) 0.04126(18) 0.0470(16) Uani 1 1 d . . .
H7 H 0.5357 0.5903 0.0540 0.056 Uiso 1 1 calc R . .
C8 C 0.5385(3) 0.5080(2) 0.05046(16) 0.0402(15) Uani 1 1 d . . .
C9 C 0.4869(4) 0.4970(2) 0.07983(17) 0.0421(15) Uani 1 1 d . . .
C10 C 0.4649(3) 0.4398(2) 0.08695(15) 0.0344(13) Uani 1 1 d . . .
C11 C 0.4143(3) 0.4293(2) 0.11389(15) 0.0349(14) Uani 1 1 d . . .
H11 H 0.3959 0.4586 0.1277 0.042 Uiso 1 1 calc R . .
C12 C 0.3904(3) 0.3770(2) 0.12078(14) 0.0309(13) Uani 1 1 d . . .
C13 C 0.4165(3) 0.3348(2) 0.09943(14) 0.0290(12) Uani 1 1 d . . .
H13 H 0.3997 0.2988 0.1036 0.035 Uiso 1 1 calc R . .
C14 C 0.4666(3) 0.3446(2) 0.07223(15) 0.0315(13) Uani 1 1 d . . .
C15 C 0.4822(3) 0.2987(2) 0.04727(16) 0.0353(14) Uani 1 1 d . . .
Cl1A Cl 0.5224(2) 0.11781(16) -0.04032(13) 0.0751(8) Uani 0.50 1 d PD B 1
Cl2A Cl 0.6744(2) 0.08892(15) 0.07920(14) 0.0751(8) Uani 0.50 1 d PD B 1
C16A C 0.5478(7) 0.2099(3) 0.0450(2) 0.0490(12) Uani 0.50 1 d PGD B 1
C17A C 0.5929(6) 0.1773(3) 0.0658(2) 0.0490(12) Uani 0.50 1 d PGD B 1
H17A H 0.6092 0.1898 0.0883 0.059 Uiso 0.50 1 calc PR B 1
C18A C 0.6141(5) 0.1263(3) 0.0538(2) 0.0490(12) Uani 0.50 1 d PGD B 1
C19A C 0.5903(5) 0.1079(2) 0.0209(2) 0.0490(12) Uani 0.50 1 d PGD B 1
H19A H 0.6048 0.0730 0.0127 0.059 Uiso 0.50 1 calc PR B 1
C20A C 0.5452(5) 0.1405(3) 0.00008(18) 0.0490(12) Uani 0.50 1 d PGD B 1
C21A C 0.5239(6) 0.1915(3) 0.0121(2) 0.0490(12) Uani 0.50 1 d PGD B 1
H21A H 0.4931 0.2138 -0.0021 0.059 Uiso 0.50 1 calc PR B 1
Cl1B Cl 0.5036(2) 0.14650(16) -0.05598(12) 0.0751(8) Uani 0.50 1 d PD B 2
Cl2B Cl 0.6630(2) 0.08089(15) 0.05478(14) 0.0751(8) Uani 0.50 1 d PD B 2
C16B C 0.5411(7) 0.2124(3) 0.0382(2) 0.0490(12) Uani 0.50 1 d PGD B 2
C17B C 0.5837(6) 0.1725(3) 0.05425(19) 0.0490(12) Uani 0.50 1 d PGD B 2
H17B H 0.6014 0.1777 0.0777 0.059 Uiso 0.50 1 calc PR B 2
C18B C 0.6004(5) 0.1250(2) 0.0361(2) 0.0490(12) Uani 0.50 1 d PGD B 2
C19B C 0.5745(5) 0.1174(2) 0.0018(2) 0.0490(12) Uani 0.50 1 d PGD B 2
H19B H 0.5859 0.0849 -0.0106 0.059 Uiso 0.50 1 calc PR B 2
C20B C 0.5318(5) 0.1573(3) -0.01429(17) 0.0490(12) Uani 0.50 1 d PGD B 2
C21B C 0.5151(6) 0.2048(3) 0.0039(2) 0.0490(12) Uani 0.50 1 d PGD B 2
H21B H 0.4860 0.2321 -0.0071 0.059 Uiso 0.50 1 calc PR B 2
C22 C 0.3380(3) 0.3706(2) 0.15119(15) 0.0357(14) Uani 1 1 d . . .
C23 C 0.2614(2) 0.30630(14) 0.18492(9) 0.0365(14) Uani 1 1 d G . .
C24 C 0.2289(2) 0.25525(14) 0.18279(9) 0.0428(15) Uani 1 1 d G . .
H24 H 0.2399 0.2320 0.1634 0.051 Uiso 1 1 calc R . .
C25 C 0.1804(2) 0.23816(13) 0.20902(11) 0.0484(17) Uani 1 1 d G . .
C26 C 0.1644(2) 0.27212(16) 0.23739(10) 0.0500(17) Uani 1 1 d G . .
H26 H 0.1313 0.2604 0.2553 0.060 Uiso 1 1 calc R . .
C27 C 0.1968(2) 0.32317(15) 0.23953(9) 0.0442(16) Uani 1 1 d G . .
C28 C 0.2453(2) 0.34026(12) 0.21329(10) 0.0374(14) Uani 1 1 d G . .
H28 H 0.2675 0.3752 0.2147 0.045 Uiso 1 1 calc R . .
Cl5 Cl 0.52042(11) -0.00966(7) 0.08746(5) 0.0621(5) Uani 1 1 d . . .
Cl6 Cl 0.22959(10) 0.03386(7) 0.08755(5) 0.0568(5) Uani 1 1 d . . .
Cl7 Cl 0.83510(12) 0.38005(8) 0.08605(5) 0.0709(6) Uani 1 1 d . . .
Cl8 Cl 0.67101(13) 0.55438(8) 0.11816(6) 0.0729(6) Uani 1 1 d . . .
O5 O 0.3562(3) 0.14998(17) 0.21553(12) 0.0599(14) Uani 1 1 d . . .
O6 O 0.3818(3) 0.3431(2) 0.28082(13) 0.0694(15) Uani 1 1 d . . .
O7 O 0.5028(3) 0.13915(18) 0.17826(12) 0.0612(14) Uani 1 1 d . . .
O8 O 0.5302(3) 0.41391(16) 0.18565(12) 0.0502(12) Uani 1 1 d . . .
N3 N 0.4141(3) 0.16724(18) 0.13888(12) 0.0392(12) Uani 1 1 d . . .
H3 H 0.3907 0.1961 0.1309 0.047 Uiso 1 1 calc R . .
N4 N 0.5876(3) 0.3584(2) 0.14607(14) 0.0457(13) Uani 1 1 d . . .
H4A H 0.5871 0.3255 0.1369 0.055 Uiso 1 1 calc R . .
C29 C 0.4126(4) 0.2371(2) 0.21621(16) 0.0432(16) Uani 1 1 d . . .
C30 C 0.3635(4) 0.1939(3) 0.23082(18) 0.0517(18) Uani 1 1 d . . .
C31 C 0.3223(4) 0.2057(3) 0.26364(17) 0.0538(18) Uani 1 1 d . . .
C32 C 0.2739(5) 0.1668(3) 0.2771(2) 0.070(2) Uani 1 1 d . . .
H32 H 0.2684 0.1330 0.2653 0.084 Uiso 1 1 calc R . .
C33 C 0.2342(6) 0.1770(3) 0.3075(2) 0.077(3) Uani 1 1 d . . .
H33 H 0.2021 0.1500 0.3167 0.092 Uiso 1 1 calc R . .
C34 C 0.2405(6) 0.2262(3) 0.3247(2) 0.074(2) Uani 1 1 d . . .
H34 H 0.2126 0.2331 0.3455 0.089 Uiso 1 1 calc R . .
C35 C 0.2879(5) 0.2657(3) 0.31158(18) 0.062(2) Uani 1 1 d . . .
H35 H 0.2925 0.2996 0.3235 0.074 Uiso 1 1 calc R . .
C36 C 0.3287(4) 0.2558(3) 0.28099(18) 0.0529(18) Uani 1 1 d . . .
C37 C 0.3757(4) 0.2991(3) 0.26634(19) 0.0554(19) Uani 1 1 d . . .
C38 C 0.4163(4) 0.2878(2) 0.23268(17) 0.0467(17) Uani 1 1 d . . .
C39 C 0.4574(4) 0.3292(3) 0.21770(17) 0.0458(16) Uani 1 1 d . . .
H39 H 0.4583 0.3638 0.2287 0.055 Uiso 1 1 calc R . .
C40 C 0.4972(4) 0.3210(2) 0.18706(17) 0.0425(16) Uani 1 1 d . . .
C41 C 0.4964(4) 0.2697(2) 0.17106(17) 0.0448(16) Uani 1 1 d . . .
H41 H 0.5253 0.2633 0.1505 0.054 Uiso 1 1 calc R . .
C42 C 0.4535(4) 0.2280(2) 0.18523(17) 0.0446(16) Uani 1 1 d . . .
C43 C 0.4586(4) 0.1730(3) 0.16766(17) 0.0469(16) Uani 1 1 d . . .
C44 C 0.4037(2) 0.11744(12) 0.12119(10) 0.0386(15) Uani 1 1 d G . .
C45 C 0.33185(19) 0.10221(14) 0.11305(11) 0.0407(15) Uani 1 1 d G . .
H45 H 0.2920 0.1258 0.1185 0.049 Uiso 1 1 calc R . .
C46 C 0.31832(18) 0.05239(16) 0.09701(11) 0.0442(16) Uani 1 1 d G . .
C47 C 0.3766(2) 0.01780(12) 0.08910(10) 0.0480(17) Uani 1 1 d G . .
H47 H 0.3674 -0.0162 0.0781 0.058 Uiso 1 1 calc R . .
C48 C 0.4485(2) 0.03303(14) 0.09723(11) 0.0424(16) Uani 1 1 d G . .
C49 C 0.46200(17) 0.08285(15) 0.11328(11) 0.0409(15) Uani 1 1 d G . .
H49 H 0.5111 0.0933 0.1188 0.049 Uiso 1 1 calc R . .
C50 C 0.5394(4) 0.3688(3) 0.17261(18) 0.0452(16) Uani 1 1 d . . .
C51 C 0.6387(2) 0.39592(16) 0.13199(11) 0.0483(17) Uani 1 1 d G . .
C52 C 0.6288(2) 0.45190(17) 0.13214(12) 0.0509(17) Uani 1 1 d G . .
H52 H 0.5855 0.4672 0.1422 0.061 Uiso 1 1 calc R . .
C53 C 0.6823(3) 0.48555(12) 0.11754(12) 0.0577(19) Uani 1 1 d G . .
C54 C 0.7457(2) 0.46322(17) 0.10280(12) 0.060(2) Uani 1 1 d G . .
H54 H 0.7823 0.4862 0.0928 0.072 Uiso 1 1 calc R . .
C55 C 0.7555(2) 0.40723(18) 0.10266(11) 0.0553(18) Uani 1 1 d G . .
C56 C 0.7020(3) 0.37358(13) 0.11725(12) 0.0484(17) Uani 1 1 d G . .
H56 H 0.7087 0.3353 0.1172 0.058 Uiso 1 1 calc R . .
N5 N 0.4453(3) -0.01519(19) 0.20877(13) 0.0387(12) Uani 1 1 d . . .
C57 C 0.3805(3) 0.0155(2) 0.19228(16) 0.0382(14) Uani 1 1 d . C .
H57A H 0.3922 0.0548 0.1927 0.046 Uiso 1 1 calc R . .
H57B H 0.3766 0.0046 0.1671 0.046 Uiso 1 1 calc R . .
C58 C 0.3059(3) 0.0077(3) 0.20928(17) 0.0444(16) Uani 1 1 d . . .
H58A H 0.2954 -0.0316 0.2115 0.053 Uiso 1 1 calc R C .
H58B H 0.3063 0.0237 0.2333 0.053 Uiso 1 1 calc R . .
C59 C 0.2466(3) 0.0343(3) 0.18756(17) 0.0433(15) Uani 1 1 d . C .
H59A H 0.2448 0.0166 0.1640 0.052 Uiso 1 1 calc R . .
H59B H 0.2596 0.0729 0.1839 0.052 Uiso 1 1 calc R . .
C60 C 0.1706(4) 0.0312(3) 0.20429(19) 0.0510(17) Uani 1 1 d . . .
H60A H 0.1573 -0.0069 0.2082 0.076 Uiso 1 1 calc R C .
H60B H 0.1344 0.0481 0.1885 0.076 Uiso 1 1 calc R . .
H60C H 0.1710 0.0505 0.2270 0.076 Uiso 1 1 calc R . .
C61 C 0.4476(4) -0.0070(3) 0.24832(16) 0.0445(16) Uani 1 1 d . C .
H61A H 0.4010 -0.0209 0.2585 0.053 Uiso 1 1 calc R . .
H61B H 0.4883 -0.0293 0.2581 0.053 Uiso 1 1 calc R . .
C62 C 0.4581(4) 0.0506(3) 0.26051(17) 0.0497(17) Uani 1 1 d . . .
H62A H 0.4217 0.0744 0.2487 0.060 Uiso 1 1 calc R C .
H62B H 0.5082 0.0632 0.2540 0.060 Uiso 1 1 calc R . .
C63 C 0.4481(4) 0.0536(3) 0.30044(18) 0.0587(19) Uani 1 1 d . C .
H63A H 0.3981 0.0406 0.3066 0.070 Uiso 1 1 calc R . .
H63B H 0.4841 0.0290 0.3119 0.070 Uiso 1 1 calc R . .
C64 C 0.4584(5) 0.1105(3) 0.3150(2) 0.073(2) Uani 1 1 d . . .
H64A H 0.5090 0.1226 0.3104 0.110 Uiso 1 1 calc R C .
H64B H 0.4493 0.1104 0.3405 0.110 Uiso 1 1 calc R . .
H64C H 0.4236 0.1352 0.3034 0.110 Uiso 1 1 calc R . .
C65A C 0.439(2) -0.0794(8) 0.2005(5) 0.0606(15) Uani 0.45 1 d PD C 3
H65A H 0.4852 -0.0974 0.2076 0.073 Uiso 0.45 1 calc PR C 3
H65B H 0.3985 -0.0948 0.2150 0.073 Uiso 0.45 1 calc PR C 3
C66A C 0.4235(10) -0.0926(4) 0.1613(5) 0.0606(15) Uani 0.45 1 d PD C 3
H66A H 0.3745 -0.0783 0.1545 0.073 Uiso 0.45 1 calc PR C 3
H66B H 0.4610 -0.0746 0.1463 0.073 Uiso 0.45 1 calc PR C 3
C67A C 0.4257(7) -0.1543(5) 0.1548(5) 0.0606(15) Uani 0.45 1 d PD C 3
H67A H 0.3848 -0.1716 0.1680 0.073 Uiso 0.45 1 calc PR C 3
H67B H 0.4176 -0.1613 0.1293 0.073 Uiso 0.45 1 calc PR C 3
C68A C 0.4989(7) -0.1808(6) 0.1661(5) 0.0606(15) Uani 0.45 1 d PD C 3
H68A H 0.5395 -0.1652 0.1523 0.091 Uiso 0.45 1 calc PR C 3
H68B H 0.4964 -0.2201 0.1618 0.091 Uiso 0.45 1 calc PR C 3
H68C H 0.5073 -0.1741 0.1913 0.091 Uiso 0.45 1 calc PR C 3
C65B C 0.4362(18) -0.0730(6) 0.2044(5) 0.0606(15) Uani 0.55 1 d PD C 4
H65C H 0.3850 -0.0826 0.2110 0.073 Uiso 0.55 1 calc PR C 4
H65D H 0.4695 -0.0917 0.2212 0.073 Uiso 0.55 1 calc PR C 4
C66B C 0.4514(8) -0.0949(4) 0.1669(4) 0.0606(15) Uani 0.55 1 d PD C 4
H66C H 0.5025 -0.0858 0.1599 0.073 Uiso 0.55 1 calc PR C 4
H66D H 0.4174 -0.0774 0.1499 0.073 Uiso 0.55 1 calc PR C 4
C67B C 0.4408(8) -0.1569(4) 0.1655(3) 0.0606(15) Uani 0.55 1 d PD C 4
H67C H 0.4540 -0.1725 0.1888 0.073 Uiso 0.55 1 calc PR C 4
H67D H 0.3880 -0.1649 0.1612 0.073 Uiso 0.55 1 calc PR C 4
C68B C 0.4874(7) -0.1847(5) 0.1367(3) 0.0606(15) Uani 0.55 1 d PD C 4
H68D H 0.4671 -0.1758 0.1133 0.091 Uiso 0.55 1 calc PR C 4
H68E H 0.4863 -0.2241 0.1402 0.091 Uiso 0.55 1 calc PR C 4
H68F H 0.5384 -0.1717 0.1382 0.091 Uiso 0.55 1 calc PR C 4
C69 C 0.5146(3) 0.0064(3) 0.19133(17) 0.0418(15) Uani 1 1 d . C .
H69A H 0.5099 0.0013 0.1654 0.050 Uiso 1 1 calc R . .
H69B H 0.5174 0.0460 0.1958 0.050 Uiso 1 1 calc R . .
C70 C 0.5859(4) -0.0191(3) 0.20318(19) 0.0493(17) Uani 1 1 d . . .
H70A H 0.5872 -0.0576 0.1957 0.059 Uiso 1 1 calc R C .
H70B H 0.5891 -0.0181 0.2293 0.059 Uiso 1 1 calc R . .
C71 C 0.6512(4) 0.0108(3) 0.1874(2) 0.064(2) Uani 1 1 d . C .
H71A H 0.6457 0.0118 0.1613 0.076 Uiso 1 1 calc R . .
H71B H 0.6511 0.0487 0.1961 0.076 Uiso 1 1 calc R . .
C72 C 0.7234(4) -0.0149(4) 0.1964(2) 0.081(3) Uani 1 1 d . . .
H72A H 0.7276 -0.0186 0.2221 0.121 Uiso 1 1 calc R C .
H72B H 0.7637 0.0079 0.1875 0.121 Uiso 1 1 calc R . .
H72C H 0.7263 -0.0509 0.1854 0.121 Uiso 1 1 calc R . .
N6 N 0.2491(3) 0.23128(19) 0.01652(13) 0.0359(11) Uani 1 1 d . . .
C73 C 0.1733(3) 0.2125(3) 0.02818(16) 0.0398(15) Uani 1 1 d . . .
H73A H 0.1370 0.2407 0.0216 0.048 Uiso 1 1 calc R . .
H73B H 0.1606 0.1792 0.0148 0.048 Uiso 1 1 calc R . .
C74 C 0.1649(4) 0.2006(3) 0.06712(17) 0.0457(16) Uani 1 1 d . . .
H74A H 0.2016 0.1729 0.0744 0.055 Uiso 1 1 calc R . .
H74B H 0.1743 0.2340 0.0809 0.055 Uiso 1 1 calc R . .
C75 C 0.0887(4) 0.1801(4) 0.0749(2) 0.075(2) Uani 1 1 d . . .
H75A H 0.0794 0.1470 0.0607 0.090 Uiso 1 1 calc R . .
H75B H 0.0524 0.2080 0.0675 0.090 Uiso 1 1 calc R . .
C76 C 0.0772(4) 0.1671(4) 0.1134(2) 0.072(2) Uani 1 1 d . . .
H76A H 0.1141 0.1405 0.1211 0.108 Uiso 1 1 calc R . .
H76B H 0.0277 0.1521 0.1168 0.108 Uiso 1 1 calc R . .
H76C H 0.0824 0.2004 0.1275 0.108 Uiso 1 1 calc R . .
C77 C 0.2451(3) 0.2409(3) -0.02284(16) 0.0412(15) Uani 1 1 d . . .
H77A H 0.2074 0.2692 -0.0273 0.049 Uiso 1 1 calc R . .
H77B H 0.2276 0.2071 -0.0342 0.049 Uiso 1 1 calc R . .
C78 C 0.3157(4) 0.2580(3) -0.04084(16) 0.0437(16) Uani 1 1 d . . .
H78A H 0.3500 0.2268 -0.0418 0.052 Uiso 1 1 calc R . .
H78B H 0.3394 0.2873 -0.0269 0.052 Uiso 1 1 calc R . .
C79 C 0.3007(4) 0.2781(3) -0.07814(17) 0.0509(17) Uani 1 1 d . . .
H79A H 0.2747 0.2493 -0.0915 0.061 Uiso 1 1 calc R . .
H79B H 0.2678 0.3102 -0.0770 0.061 Uiso 1 1 calc R . .
C80 C 0.3701(4) 0.2932(3) -0.09753(19) 0.060(2) Uani 1 1 d . . .
H80A H 0.3968 0.3210 -0.0840 0.090 Uiso 1 1 calc R . .
H80B H 0.3575 0.3076 -0.1210 0.090 Uiso 1 1 calc R . .
H80C H 0.4013 0.2610 -0.1002 0.090 Uiso 1 1 calc R . .
C81 C 0.3065(3) 0.1884(2) 0.02517(17) 0.0375(14) Uani 1 1 d . . .
H81A H 0.3543 0.2001 0.0151 0.045 Uiso 1 1 calc R . .
H81B H 0.3123 0.1868 0.0512 0.045 Uiso 1 1 calc R . .
C82 C 0.2898(4) 0.1318(2) 0.01182(17) 0.0443(16) Uani 1 1 d . . .
H82A H 0.2689 0.1339 -0.0123 0.053 Uiso 1 1 calc R . .
H82B H 0.2529 0.1143 0.0274 0.053 Uiso 1 1 calc R . .
C83 C 0.3599(4) 0.0983(2) 0.01130(18) 0.0463(16) Uani 1 1 d . . .
H83A H 0.3821 0.0985 0.0352 0.056 Uiso 1 1 calc R . .
H83B H 0.3955 0.1153 -0.0052 0.056 Uiso 1 1 calc R . .
C84 C 0.3470(4) 0.0399(3) 0.0000(2) 0.0581(19) Uani 1 1 d . . .
H84A H 0.3155 0.0218 0.0175 0.087 Uiso 1 1 calc R . .
H84B H 0.3944 0.0210 -0.0015 0.087 Uiso 1 1 calc R . .
H84C H 0.3227 0.0394 -0.0231 0.087 Uiso 1 1 calc R . .
C85 C 0.2725(3) 0.2821(2) 0.03604(15) 0.0351(14) Uani 1 1 d . . .
H85A H 0.2689 0.2753 0.0618 0.042 Uiso 1 1 calc R . .
H85B H 0.3249 0.2895 0.0305 0.042 Uiso 1 1 calc R . .
C86 C 0.2277(4) 0.3321(2) 0.02722(18) 0.0445(16) Uani 1 1 d . . .
H86A H 0.1746 0.3228 0.0276 0.053 Uiso 1 1 calc R . .
H86B H 0.2401 0.3444 0.0030 0.053 Uiso 1 1 calc R . .
C87 C 0.2420(4) 0.3781(2) 0.05320(17) 0.0459(16) Uani 1 1 d . . .
H87A H 0.2958 0.3815 0.0569 0.055 Uiso 1 1 calc R . .
H87B H 0.2244 0.4125 0.0426 0.055 Uiso 1 1 calc R . .
C88 C 0.2056(4) 0.3710(3) 0.08844(19) 0.0553(19) Uani 1 1 d . . .
H88A H 0.1523 0.3671 0.0851 0.083 Uiso 1 1 calc R . .
H88B H 0.2156 0.4028 0.1033 0.083 Uiso 1 1 calc R . .
H88C H 0.2252 0.3384 0.1000 0.083 Uiso 1 1 calc R . .

loop_
_atom_site_aniso_label
_atom_site_aniso_U_11
_atom_site_aniso_U_22
_atom_site_aniso_U_33
_atom_site_aniso_U_23
_atom_site_aniso_U_13
_atom_site_aniso_U_12
F1 0.064(2) 0.050(2) 0.054(2) -0.0062(18) -0.012(2) 0.0141(19)
F2 0.048(2) 0.0338(18) 0.0403(19) -0.0032(15) -0.0032(16) -0.0013(16)
Cl3 0.0894(15) 0.0631(12) 0.0618(12) 0.0046(10) 0.0020(11) -0.0395(11)
Cl4 0.0701(12) 0.0530(10) 0.0436(9) 0.0029(8) 0.0215(9) 0.0122(9)
O1 0.056(3) 0.039(2) 0.057(3) -0.003(2) 0.021(2) 0.005(2)
O2 0.084(4) 0.031(3) 0.091(4) -0.004(3) 0.044(3) 0.002(3)
O3 0.040(2) 0.062(3) 0.037(2) -0.013(2) 0.000(2) 0.001(2)
O4 0.068(3) 0.028(2) 0.053(3) -0.008(2) 0.020(2) 0.000(2)
N1 0.038(3) 0.027(3) 0.047(3) -0.005(2) 0.004(2) 0.006(2)
N2 0.044(3) 0.028(3) 0.036(3) -0.005(2) 0.003(2) 0.000(2)
C1 0.030(3) 0.032(3) 0.034(3) 0.001(3) 0.001(2) 0.002(2)
C2 0.036(3) 0.032(3) 0.040(3) 0.001(3) 0.003(3) 0.004(3)
C3 0.033(3) 0.033(3) 0.044(4) 0.001(3) 0.004(3) 0.002(3)
C4 0.045(4) 0.038(4) 0.055(4) 0.000(3) 0.014(3) 0.000(3)
C5 0.056(4) 0.048(4) 0.054(4) 0.010(3) 0.018(4) -0.005(3)
C6 0.046(4) 0.041(4) 0.062(4) 0.013(3) 0.008(3) -0.002(3)
C7 0.049(4) 0.036(3) 0.056(4) 0.002(3) 0.011(3) 0.000(3)
C8 0.041(4) 0.036(3) 0.043(4) 0.008(3) -0.001(3) -0.001(3)
C9 0.046(4) 0.031(3) 0.050(4) 0.000(3) 0.011(3) 0.003(3)
C10 0.034(3) 0.029(3) 0.041(3) -0.004(3) 0.001(3) 0.003(3)
C11 0.038(3) 0.032(3) 0.035(3) -0.001(3) 0.003(3) 0.007(3)
C12 0.031(3) 0.031(3) 0.031(3) 0.001(2) -0.001(2) 0.006(3)
C13 0.031(3) 0.026(3) 0.030(3) 0.003(2) -0.006(2) 0.001(2)
C14 0.028(3) 0.034(3) 0.032(3) 0.000(3) 0.000(2) 0.006(3)
C15 0.038(3) 0.032(3) 0.036(3) -0.003(3) 0.006(3) -0.007(3)
Cl1A 0.0682(13) 0.0415(12) 0.116(2) -0.0315(13) 0.0193(14) 0.0017(10)
Cl2A 0.0682(13) 0.0415(12) 0.116(2) -0.0315(13) 0.0193(14) 0.0017(10)
C16A 0.039(2) 0.0312(18) 0.077(4) -0.013(2) 0.015(2) -0.0053(15)
C17A 0.039(2) 0.0312(18) 0.077(4) -0.013(2) 0.015(2) -0.0053(15)
C18A 0.039(2) 0.0312(18) 0.077(4) -0.013(2) 0.015(2) -0.0053(15)
C19A 0.039(2) 0.0312(18) 0.077(4) -0.013(2) 0.015(2) -0.0053(15)
C20A 0.039(2) 0.0312(18) 0.077(4) -0.013(2) 0.015(2) -0.0053(15)
C21A 0.039(2) 0.0312(18) 0.077(4) -0.013(2) 0.015(2) -0.0053(15)
Cl1B 0.0682(13) 0.0415(12) 0.116(2) -0.0315(13) 0.0193(14) 0.0017(10)
Cl2B 0.0682(13) 0.0415(12) 0.116(2) -0.0315(13) 0.0193(14) 0.0017(10)
C16B 0.039(2) 0.0312(18) 0.077(4) -0.013(2) 0.015(2) -0.0053(15)
C17B 0.039(2) 0.0312(18) 0.077(4) -0.013(2) 0.015(2) -0.0053(15)
C18B 0.039(2) 0.0312(18) 0.077(4) -0.013(2) 0.015(2) -0.0053(15)
C19B 0.039(2) 0.0312(18) 0.077(4) -0.013(2) 0.015(2) -0.0053(15)
C20B 0.039(2) 0.0312(18) 0.077(4) -0.013(2) 0.015(2) -0.0053(15)
C21B 0.039(2) 0.0312(18) 0.077(4) -0.013(2) 0.015(2) -0.0053(15)
C22 0.041(3) 0.032(3) 0.034(3) 0.000(3) 0.000(3) 0.002(3)
C23 0.039(3) 0.035(3) 0.036(3) 0.008(3) 0.002(3) 0.000(3)
C24 0.048(4) 0.040(4) 0.041(4) -0.003(3) -0.001(3) -0.007(3)
C25 0.051(4) 0.053(4) 0.041(4) 0.011(3) 0.001(3) -0.012(3)
C26 0.047(4) 0.054(4) 0.049(4) 0.013(3) 0.007(3) -0.004(3)
C27 0.050(4) 0.043(4) 0.040(4) 0.003(3) 0.007(3) 0.007(3)
C28 0.038(3) 0.032(3) 0.043(3) 0.004(3) 0.005(3) 0.002(3)
Cl5 0.0749(13) 0.0432(10) 0.0681(12) -0.0141(9) 0.0176(10) 0.0054(9)
Cl6 0.0634(12) 0.0570(11) 0.0500(10) 0.0013(8) -0.0069(9) -0.0192(9)
Cl7 0.0796(14) 0.0670(13) 0.0659(12) -0.0037(10) 0.0126(11) -0.0006(11)
Cl8 0.1040(17) 0.0463(10) 0.0683(13) 0.0007(9) 0.0052(12) -0.0046(11)
O5 0.098(4) 0.030(2) 0.051(3) -0.002(2) -0.004(3) -0.003(2)
O6 0.101(4) 0.046(3) 0.062(3) -0.022(3) -0.001(3) -0.007(3)
O7 0.095(4) 0.032(2) 0.057(3) -0.005(2) -0.026(3) 0.015(3)
O8 0.070(3) 0.030(2) 0.051(3) -0.008(2) -0.016(2) -0.003(2)
N3 0.058(3) 0.024(3) 0.036(3) -0.002(2) -0.002(3) -0.002(2)
N4 0.049(3) 0.039(3) 0.050(3) -0.008(3) -0.015(3) -0.001(3)
C29 0.062(4) 0.029(3) 0.038(4) 0.001(3) -0.012(3) 0.007(3)
C30 0.069(5) 0.035(4) 0.051(4) 0.000(3) -0.017(4) 0.005(3)
C31 0.080(5) 0.042(4) 0.039(4) -0.004(3) -0.014(4) 0.000(4)
C32 0.119(7) 0.040(4) 0.050(5) 0.000(4) -0.009(5) 0.003(5)
C33 0.119(8) 0.058(5) 0.054(5) 0.000(4) 0.007(5) -0.017(5)
C34 0.121(8) 0.060(5) 0.040(4) 0.004(4) -0.009(5) -0.004(5)
C35 0.098(6) 0.051(4) 0.035(4) -0.007(3) -0.013(4) 0.004(4)
C36 0.074(5) 0.039(4) 0.046(4) 0.001(3) -0.012(4) 0.003(4)
C37 0.070(5) 0.044(4) 0.053(4) -0.006(3) -0.014(4) 0.006(4)
C38 0.066(5) 0.030(3) 0.044(4) -0.002(3) -0.017(3) 0.000(3)
C39 0.054(4) 0.034(3) 0.049(4) -0.009(3) -0.015(3) 0.008(3)
C40 0.047(4) 0.033(3) 0.047(4) -0.002(3) -0.019(3) 0.004(3)
C41 0.054(4) 0.038(4) 0.042(4) -0.005(3) -0.019(3) 0.009(3)
C42 0.064(4) 0.028(3) 0.042(4) 0.003(3) -0.020(3) 0.005(3)
C43 0.068(5) 0.031(3) 0.042(4) -0.001(3) -0.004(3) 0.000(3)
C44 0.062(4) 0.019(3) 0.035(3) 0.002(2) 0.002(3) 0.000(3)
C45 0.050(4) 0.035(3) 0.037(3) 0.000(3) -0.001(3) 0.000(3)
C46 0.051(4) 0.044(4) 0.037(3) 0.002(3) -0.002(3) -0.006(3)
C47 0.076(5) 0.032(3) 0.036(3) -0.006(3) 0.006(3) -0.013(3)
C48 0.060(4) 0.032(3) 0.035(3) 0.001(3) 0.009(3) -0.005(3)
C49 0.052(4) 0.035(3) 0.035(3) -0.001(3) 0.003(3) -0.009(3)
C50 0.051(4) 0.036(4) 0.049(4) -0.005(3) -0.020(3) 0.004(3)
C51 0.061(5) 0.044(4) 0.039(4) -0.004(3) -0.018(3) -0.004(4)
C52 0.057(4) 0.049(4) 0.047(4) -0.003(3) -0.014(3) -0.001(4)
C53 0.080(6) 0.046(4) 0.047(4) -0.003(3) -0.003(4) -0.003(4)
C54 0.079(6) 0.062(5) 0.039(4) 0.000(4) -0.001(4) -0.008(4)
C55 0.072(5) 0.051(4) 0.043(4) -0.006(3) -0.002(4) 0.002(4)
C56 0.055(4) 0.051(4) 0.039(4) -0.002(3) -0.007(3) 0.000(4)
N5 0.044(3) 0.030(3) 0.042(3) 0.007(2) -0.002(2) -0.004(2)
C57 0.041(4) 0.036(3) 0.038(3) 0.006(3) -0.002(3) 0.000(3)
C58 0.048(4) 0.042(4) 0.044(4) 0.002(3) 0.004(3) 0.000(3)
C59 0.043(4) 0.043(4) 0.044(4) -0.002(3) 0.001(3) -0.004(3)
C60 0.048(4) 0.042(4) 0.063(5) -0.006(3) 0.004(3) -0.006(3)
C61 0.044(4) 0.050(4) 0.040(3) 0.015(3) -0.005(3) -0.003(3)
C62 0.058(4) 0.045(4) 0.046(4) -0.002(3) -0.005(3) -0.006(3)
C63 0.055(5) 0.074(5) 0.047(4) -0.011(4) -0.001(3) -0.011(4)
C64 0.061(5) 0.087(6) 0.071(5) -0.018(5) 0.001(4) -0.019(5)
C65A 0.073(4) 0.041(2) 0.068(4) 0.001(2) -0.005(3) 0.002(3)
C66A 0.073(4) 0.041(2) 0.068(4) 0.001(2) -0.005(3) 0.002(3)
C67A 0.073(4) 0.041(2) 0.068(4) 0.001(2) -0.005(3) 0.002(3)
C68A 0.073(4) 0.041(2) 0.068(4) 0.001(2) -0.005(3) 0.002(3)
C65B 0.073(4) 0.041(2) 0.068(4) 0.001(2) -0.005(3) 0.002(3)
C66B 0.073(4) 0.041(2) 0.068(4) 0.001(2) -0.005(3) 0.002(3)
C67B 0.073(4) 0.041(2) 0.068(4) 0.001(2) -0.005(3) 0.002(3)
C68B 0.073(4) 0.041(2) 0.068(4) 0.001(2) -0.005(3) 0.002(3)
C69 0.041(4) 0.039(3) 0.046(4) 0.009(3) 0.003(3) 0.001(3)
C70 0.046(4) 0.040(4) 0.062(4) 0.005(3) -0.005(3) 0.002(3)
C71 0.051(5) 0.081(6) 0.059(5) 0.006(4) 0.001(4) 0.011(4)
C72 0.056(5) 0.122(8) 0.064(5) -0.013(5) 0.002(4) 0.000(5)
N6 0.031(3) 0.037(3) 0.040(3) 0.004(2) -0.003(2) -0.003(2)
C73 0.034(3) 0.039(3) 0.047(4) -0.001(3) -0.003(3) -0.007(3)
C74 0.045(4) 0.046(4) 0.046(4) 0.000(3) 0.003(3) -0.005(3)
C75 0.058(5) 0.107(7) 0.060(5) 0.016(5) 0.004(4) -0.030(5)
C76 0.058(5) 0.087(6) 0.070(5) 0.009(5) 0.012(4) -0.015(4)
C77 0.043(4) 0.041(4) 0.040(3) 0.001(3) -0.007(3) -0.001(3)
C78 0.045(4) 0.046(4) 0.040(3) 0.000(3) -0.004(3) 0.001(3)
C79 0.053(4) 0.055(4) 0.045(4) 0.007(3) -0.005(3) -0.010(3)
C80 0.063(5) 0.069(5) 0.048(4) 0.009(4) 0.004(4) -0.007(4)
C81 0.029(3) 0.036(3) 0.048(4) 0.003(3) -0.003(3) 0.002(3)
C82 0.051(4) 0.039(4) 0.043(4) -0.002(3) 0.000(3) 0.000(3)
C83 0.056(4) 0.040(4) 0.043(4) 0.001(3) 0.012(3) 0.003(3)
C84 0.075(5) 0.043(4) 0.057(5) -0.001(3) 0.002(4) 0.007(4)
C85 0.036(3) 0.032(3) 0.037(3) 0.002(3) -0.005(3) -0.004(3)
C86 0.042(4) 0.041(4) 0.051(4) 0.008(3) -0.003(3) 0.004(3)
C87 0.047(4) 0.036(3) 0.055(4) 0.004(3) -0.005(3) 0.003(3)
C88 0.054(4) 0.046(4) 0.066(5) -0.009(4) -0.011(4) 0.010(3)

loop_
_geom_bond_atom_site_label_1
_geom_bond_atom_site_label_2
_geom_bond_distance
_geom_bond_site_symmetry_2
_geom_bond_publ_flag
Cl3 C25 1.705(3) . ?
Cl4 C27 1.703(3) . ?
O1 C2 1.225(7) . ?
O2 C9 1.218(7) . ?
O3 C15 1.235(7) . ?
O4 C22 1.218(7) . ?
N1 C15 1.334(7) . ?
N1 C16A 1.386(6) . ?
N1 C16B 1.427(6) . ?
N2 C22 1.361(7) . ?
N2 C23 1.408(5) . ?
C1 C10 1.396(8) . ?
C1 C14 1.399(8) . ?
C1 C2 1.488(8) . ?
C2 C3 1.470(8) . ?
C3 C4 1.389(8) . ?
C3 C8 1.402(8) . ?
C4 C5 1.374(9) . ?
C5 C6 1.381(9) . ?
C6 C7 1.377(9) . ?
C7 C8 1.387(8) . ?
C8 C9 1.477(9) . ?
C9 C10 1.487(8) . ?
C10 C11 1.394(8) . ?
C11 C12 1.383(8) . ?
C12 C13 1.398(7) . ?
C12 C22 1.500(8) . ?
C13 C14 1.393(8) . ?
C14 C15 1.498(8) . ?
Cl1A C20A 1.677(6) . ?
Cl2A C18A 1.722(6) . ?
C16A C17A 1.3900 . ?
C16A C21A 1.3900 . ?
C17A C18A 1.3900 . ?
C18A C19A 1.3900 . ?
C19A C20A 1.3900 . ?
C20A C21A 1.3900 . ?
Cl1B C20B 1.677(6) . ?
Cl2B C18B 1.723(6) . ?
C16B C17B 1.3900 . ?
C16B C21B 1.3900 . ?
C17B C18B 1.3900 . ?
C18B C19B 1.3900 . ?
C19B C20B 1.3900 . ?
C20B C21B 1.3900 . ?
C23 C24 1.3900 . ?
C23 C28 1.3900 . ?
C24 C25 1.3900 . ?
C25 C26 1.3900 . ?
C26 C27 1.3900 . ?
C27 C28 1.3900 . ?
Cl5 C48 1.716(3) . ?
Cl6 C46 1.710(3) . ?
Cl7 C55 1.710(4) . ?
Cl8 C53 1.707(4) . ?
O5 C30 1.234(8) . ?
O6 C37 1.219(8) . ?
O7 C43 1.223(8) . ?
O8 C50 1.225(7) . ?
N3 C43 1.361(8) . ?
N3 C44 1.409(5) . ?
N4 C50 1.355(8) . ?
N4 C51 1.412(6) . ?
C29 C38 1.396(8) . ?
C29 C42 1.404(9) . ?
C29 C30 1.493(10) . ?
C30 C31 1.476(10) . ?
C31 C32 1.395(11) . ?
C31 C36 1.402(9) . ?
C32 C33 1.380(11) . ?
C33 C34 1.378(11) . ?
C34 C35 1.390(11) . ?
C35 C36 1.394(10) . ?
C36 C37 1.473(10) . ?
C37 C38 1.496(10) . ?
C38 C39 1.383(9) . ?
C39 C40 1.378(9) . ?
C40 C41 1.401(8) . ?
C40 C50 1.507(9) . ?
C41 C42 1.395(9) . ?
C42 C43 1.511(8) . ?
C44 C45 1.3900 . ?
C44 C49 1.3900 . ?
C45 C46 1.3900 . ?
C46 C47 1.3900 . ?
C47 C48 1.3900 . ?
C48 C49 1.3900 . ?
C51 C52 1.3900 . ?
C51 C56 1.3900 . ?
C52 C53 1.3900 . ?
C53 C54 1.3900 . ?
C54 C55 1.3900 . ?
C55 C56 1.3900 . ?
N5 C65B 1.442(16) . ?
N5 C61 1.508(8) . ?
N5 C69 1.515(8) . ?
N5 C57 1.531(7) . ?
N5 C65A 1.616(18) . ?
C57 C58 1.509(8) . ?
C58 C59 1.503(9) . ?
C59 C60 1.518(9) . ?
C61 C62 1.502(9) . ?
C62 C63 1.521(9) . ?
C63 C64 1.516(10) . ?
C65A C66A 1.5397(11) . ?
C66A C67A 1.5397(11) . ?
C67A C68A 1.5393(11) . ?
C65B C66B 1.5395(15) . ?
C66B C67B 1.5397(15) . ?
C67B C68B 1.5390(15) . ?
C69 C70 1.507(9) . ?
C70 C71 1.515(10) . ?
C71 C72 1.493(11) . ?
N6 C77 1.507(7) . ?
N6 C85 1.513(7) . ?
N6 C73 1.515(7) . ?
N6 C81 1.518(7) . ?
C73 C74 1.508(9) . ?
C74 C75 1.501(9) . ?
C75 C76 1.504(10) . ?
C77 C78 1.509(9) . ?
C78 C79 1.518(9) . ?
C79 C80 1.504(9) . ?
C81 C82 1.512(8) . ?
C82 C83 1.516(9) . ?
C83 C84 1.515(9) . ?
C85 C86 1.513(8) . ?
C86 C87 1.521(9) . ?
C87 C88 1.496(9) . ?
